data_7247287
loop_
_publ_author_name
'Korobeynikov, Nikita A.'
'Usoltsev, Andrey N.'
'Sokolov, Maxim N.'
'Novikov, Alexander S.'
'Sukhikh, Taisiya S.'
'Adonin, Sergey A.'

_publ_section_title
;
 Halogen bonding in chloroiodates(iii)
;
_journal_issue 37
_journal_name_full CrystEngComm
_journal_page_first 5233
_journal_page_last 5237
_journal_paper_doi 10.1039/D3CE00400G
_journal_volume 25
_journal_year 2023
_chemical_formula_moiety 'Cl4 I, C7 H10 N'
_chemical_formula_sum 'C7 H10 Cl4 I N'
_chemical_formula_weight 376.86
_space_group_crystal_system monoclinic
_space_group_IT_number 14
_space_group_name_Hall '-P 2ybc'
_space_group_name_H-M_alt 'P 1 21/c 1'
_atom_sites_solution_hydrogens geom
_audit_creation_date 2023-04-11
_audit_creation_method
;
Olex2 1.5
(compiled 2023.03.06 svn.rbb2c1857 for OlexSys, GUI svn.r6748)
;
_audit_update_record
;
2023-04-19 deposited with the CCDC.	2023-08-08 downloaded from the CCDC.
;
_cell_angle_alpha 90
_cell_angle_beta 92.985(3)
_cell_angle_gamma 90
_cell_formula_units_Z 2
_cell_length_a 4.3707(3)
_cell_length_b 11.8303(9)
_cell_length_c 11.8442(10)
_cell_measurement_reflns_used 5256
_cell_measurement_temperature 150.00
_cell_measurement_theta_max 29.54
_cell_measurement_theta_min 2.43
_cell_volume 611.59(8)
_computing_molecular_graphics 'Olex2 1.5 (Dolomanov et al., 2009)'
_computing_publication_material 'Olex2 1.5 (Dolomanov et al., 2009)'
_computing_structure_refinement 'SHELXL 2017/1 (Sheldrick, 2015)'
_computing_structure_solution 'SHELXT 2014/5 (Sheldrick, 2014)'
_diffrn_ambient_temperature 150.00
_diffrn_detector PIXEL
_diffrn_detector_area_resol_mean 7.41
_diffrn_detector_type 'Bruker PHOTON III area detector'
_diffrn_measured_fraction_theta_full 1.000
_diffrn_measured_fraction_theta_max 0.998
_diffrn_measurement_device 'three-circle diffractometer'
_diffrn_measurement_device_type 'Bruker D8 Venture diffractometer'
_diffrn_measurement_method '\w and \f scans'
_diffrn_radiation_monochromator 'Incoatec HELIOS multilayer mirrors'
_diffrn_radiation_type MoK\a
_diffrn_radiation_wavelength 0.71073
_diffrn_reflns_av_R_equivalents 0.0317
_diffrn_reflns_av_unetI/netI 0.0300
_diffrn_reflns_Laue_measured_fraction_full 1.000
_diffrn_reflns_Laue_measured_fraction_max 0.998
_diffrn_reflns_limit_h_max 5
_diffrn_reflns_limit_h_min -6
_diffrn_reflns_limit_k_max 12
_diffrn_reflns_limit_k_min -16
_diffrn_reflns_limit_l_max 16
_diffrn_reflns_limit_l_min -15
_diffrn_reflns_number 6479
_diffrn_reflns_point_group_measured_fraction_full 1.000
_diffrn_reflns_point_group_measured_fraction_max 0.998
_diffrn_reflns_theta_full 25.242
_diffrn_reflns_theta_max 29.580
_diffrn_reflns_theta_min 2.435
_diffrn_source 'Incoatec IuS3.0 microfocus X-ray tube'
_diffrn_source_current 1.4
_diffrn_source_power 0.07
_diffrn_source_voltage 50.0
_exptl_absorpt_coefficient_mu 3.449
_exptl_absorpt_correction_T_max 0.7459
_exptl_absorpt_correction_T_min 0.6275
_exptl_absorpt_correction_type multi-scan
_exptl_absorpt_process_details
;
SADABS-2016/2 (Bruker,2016/2) was used for absorption correction.
wR2(int) was 0.0877 before and 0.0505 after correction.
The Ratio of minimum to maximum transmission is 0.8413.
The \l/2 correction factor is Not present.
;
_exptl_crystal_colour yellow
_exptl_crystal_colour_primary yellow
_exptl_crystal_density_diffrn 2.046
_exptl_crystal_description block
_exptl_crystal_F_000 360
_exptl_crystal_size_max 0.056
_exptl_crystal_size_mid 0.055
_exptl_crystal_size_min 0.034
_refine_diff_density_max 0.352
_refine_diff_density_min -0.480
_refine_diff_density_rms 0.086
_refine_ls_extinction_method none
_refine_ls_goodness_of_fit_ref 1.040
_refine_ls_hydrogen_treatment constr
_refine_ls_matrix_type full
_refine_ls_number_parameters 62
_refine_ls_number_reflns 1712
_refine_ls_number_restraints 0
_refine_ls_restrained_S_all 1.040
_refine_ls_R_factor_all 0.0242
_refine_ls_R_factor_gt 0.0191
_refine_ls_shift/su_max 0.000
_refine_ls_shift/su_mean 0.000
_refine_ls_structure_factor_coef Fsqd
_refine_ls_weighting_details 'w=1/[\s^2^(Fo^2^)+(0.0140P)^2^+0.1100P] where P=(Fo^2^+2Fc^2^)/3'
_refine_ls_weighting_scheme calc
_refine_ls_wR_factor_gt 0.0415
_refine_ls_wR_factor_ref 0.0432
_reflns_Friedel_coverage 0.000
_reflns_number_gt 1479
_reflns_number_total 1712
_reflns_threshold_expression 'I > 2\s(I)'
_cod_data_source_file d3ce00400g2.cif
_cod_data_source_block nk698_a
_cod_depositor_comments 'Adding full bibliography for 7247286--7247294.cif.'
_cod_database_code 7247287
_shelx_shelxl_version_number 2017/1
_shelx_space_group_comment
;
The symmetry employed for this shelxl refinement is uniquely defined
by the following loop, which should always be used as a source of
symmetry information in preference to the above space-group names.
They are only intended as comments.
;
_shelx_estimated_absorpt_t_max 0.892
_shelx_estimated_absorpt_t_min 0.830
_olex2_refinement_description
;
1. Fixed Uiso
 At 1.2 times of:
  All C(H) groups
 At 1.5 times of:
  All C(H,H,H) groups
2. Shared sites
{N1, C2}
3. Uiso/Uaniso restraints and constraints
Uanis(N1) = Uanis(C2)
4. Others
 Fixed Sof: N1(0.5) C2(0.5)
5.a Aromatic/amide H refined with riding coordinates:
 C3(H3), C4(H4)
5.b Idealised Me refined as rotating group:
 C1(H1A,H1B,H1C)
;
_olex2_submission_special_instructions 'No special instructions were received'

loop_
_space_group_symop_operation_xyz
'x, y, z'
'-x, y+1/2, -z+1/2'
'-x, -y, -z'
'x, -y-1/2, z-1/2'

loop_
_atom_site_label
_atom_site_type_symbol
_atom_site_fract_x
_atom_site_fract_y
_atom_site_fract_z
_atom_site_U_iso_or_equiv
_atom_site_adp_type
_atom_site_occupancy
_atom_site_site_symmetry_order
_atom_site_calc_flag
_atom_site_refinement_flags_posn
_atom_site_refinement_flags_adp
_atom_site_refinement_flags_occupancy
_atom_site_disorder_assembly
_atom_site_disorder_group
I1 I 0.500000 0.500000 1.000000 0.01963(6) Uani 1 2 d S . P . .
Cl1 Cl 0.66867(12) 0.42553(4) 0.81611(4) 0.02866(11) Uani 1 1 d . . . . .
Cl2 Cl 0.26548(12) 0.66845(4) 0.90035(5) 0.02994(12) Uani 1 1 d . . . . .
C3 C 1.1974(4) 0.42392(16) 0.55049(18) 0.0255(4) Uani 1 1 d . . . . .
H3 H 1.334794 0.371161 0.586203 0.031 Uiso 1 1 calc R U . A 1
C4 C 1.0950(5) 0.51379(16) 0.61106(19) 0.0248(4) Uani 1 1 d . . . . .
H4 H 1.162248 0.522799 0.688097 0.030 Uiso 1 1 calc R U . . .
C1 C 1.2167(5) 0.31212(16) 0.3733(2) 0.0307(5) Uani 1 1 d . . . . .
H1A H 1.064277 0.251325 0.371837 0.046 Uiso 1 1 calc R U . B 1
H1B H 1.409957 0.284564 0.408912 0.046 Uiso 1 1 calc R U . B 1
H1C H 1.250199 0.336435 0.295816 0.046 Uiso 1 1 calc R U . B 1
N1 N 1.1043(4) 0.40905(14) 0.43889(16) 0.0217(4) Uani 0.5 1 d . . P C 1
C2 C 1.1043(4) 0.40905(14) 0.43889(16) 0.0217(4) Uani 0.5 1 d . . P C 2

loop_
_atom_site_aniso_label
_atom_site_aniso_U_11
_atom_site_aniso_U_22
_atom_site_aniso_U_33
_atom_site_aniso_U_23
_atom_site_aniso_U_13
_atom_site_aniso_U_12
I1 0.02083(9) 0.02071(8) 0.01721(10) 0.00166(6) -0.00032(6) -0.00291(6)
Cl1 0.0350(3) 0.0312(2) 0.0200(3) 0.0015(2) 0.0037(2) 0.0023(2)
Cl2 0.0380(3) 0.0260(2) 0.0252(3) 0.0032(2) -0.0044(2) 0.0021(2)
C3 0.0231(9) 0.0275(9) 0.0258(12) 0.0062(8) -0.0005(8) 0.0006(7)
C4 0.0244(9) 0.0310(10) 0.0188(11) 0.0061(8) -0.0007(8) -0.0032(7)
C1 0.0360(11) 0.0277(10) 0.0287(13) -0.0028(9) 0.0030(9) 0.0022(8)
N1 0.0215(8) 0.0225(8) 0.0213(10) 0.0019(7) 0.0025(7) -0.0027(6)
C2 0.0215(8) 0.0225(8) 0.0213(10) 0.0019(7) 0.0025(7) -0.0027(6)

loop_
_atom_type_symbol
_atom_type_description
_atom_type_scat_dispersion_real
_atom_type_scat_dispersion_imag
_atom_type_scat_source
C C 0.0033 0.0016 'International Tables Vol C Tables 4.2.6.8 and 6.1.1.4'
H H 0.0000 0.0000 'International Tables Vol C Tables 4.2.6.8 and 6.1.1.4'
Cl Cl 0.1484 0.1585 'International Tables Vol C Tables 4.2.6.8 and 6.1.1.4'
I I -0.4742 1.8119 'International Tables Vol C Tables 4.2.6.8 and 6.1.1.4'
N N 0.0061 0.0033 'International Tables Vol C Tables 4.2.6.8 and 6.1.1.4'

loop_
_geom_angle_atom_site_label_1
_geom_angle_atom_site_label_2
_geom_angle_atom_site_label_3
_geom_angle
_geom_angle_site_symmetry_1
_geom_angle_site_symmetry_3
_geom_angle_publ_flag
Cl1 I1 Cl1 180.0 . 3_667 ?
Cl1 I1 Cl2 89.894(17) 3_667 . ?
Cl1 I1 Cl2 90.106(17) . . ?
Cl1 I1 Cl2 89.893(17) . 3_667 ?
Cl1 I1 Cl2 90.107(17) 3_667 3_667 ?
Cl2 I1 Cl2 180.0 3_667 . ?
C4 C3 H3 119.5 . . ?
C4 C3 N1 120.96(18) . . ?
C4 C3 C2 120.96(18) . . ?
N1 C3 H3 119.5 . . ?
C3 C4 H4 119.8 . . ?
C3 C4 N1 120.5(2) . 3_766 ?
N1 C4 H4 119.8 3_766 . ?
H1A C1 H1B 109.5 . . ?
H1A C1 H1C 109.5 . . ?
H1B C1 H1C 109.5 . . ?
N1 C1 H1A 109.5 . . ?
N1 C1 H1B 109.5 . . ?
N1 C1 H1C 109.5 . . ?
C3 N1 C4 118.58(18) . 3_766 ?
C3 N1 C1 120.89(17) . . ?
C4 N1 C1 120.53(19) 3_766 . ?
C3 C2 C4 118.58(18) . 3_766 ?
C3 C2 C1 120.89(17) . . ?
C4 C2 C1 120.53(19) 3_766 . ?

loop_
_geom_bond_atom_site_label_1
_geom_bond_atom_site_label_2
_geom_bond_distance
_geom_bond_site_symmetry_2
_geom_bond_publ_flag
I1 Cl1 2.4962(5) . ?
I1 Cl1 2.4962(5) 3_667 ?
I1 Cl2 2.5078(5) . ?
I1 Cl2 2.5078(5) 3_667 ?
C3 H3 0.9500 . ?
C3 C4 1.371(3) . ?
C3 N1 1.374(3) . ?
C3 C2 1.374(3) . ?
C4 H4 0.9500 . ?
C4 N1 1.374(3) 3_766 ?
C1 H1A 0.9800 . ?
C1 H1B 0.9800 . ?
C1 H1C 0.9800 . ?
C1 N1 1.483(3) . ?
C1 C2 1.483(3) . ?

loop_
_geom_torsion_atom_site_label_1
_geom_torsion_atom_site_label_2
_geom_torsion_atom_site_label_3
_geom_torsion_atom_site_label_4
_geom_torsion
_geom_torsion_site_symmetry_1
_geom_torsion_site_symmetry_2
_geom_torsion_site_symmetry_3
_geom_torsion_site_symmetry_4
_geom_torsion_publ_flag
C4 C3 N1 C4 -0.2(3) . . . 3_766 ?
C4 C3 N1 C1 179.66(18) . . . . ?
C4 C3 C2 C4 -0.2(3) . . . 3_766 ?
C4 C3 C2 C1 179.66(18) . . . . ?
N1 C3 C4 N1 0.2(3) . . . 3_766 ?
